data_2211192
loop_
_publ_author_name
'Tr\'avn\'i\<cek, Zden\<ek'
'Matikov\'a-Ma\<larov\'a, Miroslava'

_publ_section_title
;
 6-(3-Bromobenzylamino)purin-3-ium chloride
;
_journal_coeditor_code SG2070
_journal_issue 11
_journal_name_full 'Acta Crystallographica Section E'
_journal_page_first o5097
_journal_page_last o5099
_journal_paper_doi 10.1107/S1600536806042176
_journal_volume 62
_journal_year 2006
_chemical_formula_iupac 'C12 H11 Br N5 + , Cl -'
_chemical_formula_moiety 'C12 H11 Br N5 + , Cl -'
_chemical_formula_sum 'C12 H11 Br Cl N5'
_chemical_formula_weight 340.62
_chemical_name_systematic
;
6-(3-Bromobenzylamino)purin-3-ium chloride
;
_space_group_IT_number 14
_symmetry_cell_setting monoclinic
_symmetry_space_group_name_Hall '-P 2ybc'
_symmetry_space_group_name_H-M 'P 1 21/c 1'
_atom_sites_solution_hydrogens geom
_atom_sites_solution_primary direct
_atom_sites_solution_secondary difmap
_audit_creation_method SHELXL97
_cell_angle_alpha 90.00
_cell_angle_beta 96.244(10)
_cell_angle_gamma 90.00
_cell_formula_units_Z 4
_cell_length_a 18.823(2)
_cell_length_b 8.8276(11)
_cell_length_c 7.9658(11)
_cell_measurement_reflns_used 2295
_cell_measurement_temperature 100(2)
_cell_measurement_theta_max 28.78
_cell_measurement_theta_min 3.15
_cell_volume 1315.8(3)
_computing_cell_refinement 'CrysAlis RED (Oxford Diffraction, 2002)'
_computing_data_collection 'CrysAlis CCD (Oxford Diffraction, 2002)'
_computing_data_reduction 'CrysAlis RED'
_computing_molecular_graphics 'DIAMOND (Brandenburg, 2006)'
_computing_publication_material 'SHELXL97 and DIAMOND (Brandenburg, 2006)'
_computing_structure_refinement 'SHELXL97 (Sheldrick, 1997)'
_computing_structure_solution 'SHELXS97 (Sheldrick, 1990)'
_diffrn_ambient_temperature 100(2)
_diffrn_detector_area_resol_mean 16.3
_diffrn_measured_fraction_theta_full 0.991
_diffrn_measured_fraction_theta_max 0.991
_diffrn_measurement_device_type 'Oxford Xcalibur2'
_diffrn_measurement_method 'rotation method, \w'
_diffrn_radiation_monochromator 'Enhance (Oxford Diffraction)'
_diffrn_radiation_source 'fine-focus sealed tube'
_diffrn_radiation_type MoK\a
_diffrn_radiation_wavelength 0.71073
_diffrn_reflns_av_R_equivalents 0.0583
_diffrn_reflns_av_sigmaI/netI 0.0388
_diffrn_reflns_limit_h_max 22
_diffrn_reflns_limit_h_min -22
_diffrn_reflns_limit_k_max 10
_diffrn_reflns_limit_k_min -10
_diffrn_reflns_limit_l_max 9
_diffrn_reflns_limit_l_min -6
_diffrn_reflns_number 6666
_diffrn_reflns_theta_full 25.04
_diffrn_reflns_theta_max 25.04
_diffrn_reflns_theta_min 3.46
_diffrn_standards_number 0
_exptl_absorpt_coefficient_mu 3.320
_exptl_absorpt_correction_T_max 0.515
_exptl_absorpt_correction_T_min 0.360
_exptl_absorpt_correction_type empirical
_exptl_absorpt_process_details '(Blessing, 1995)'
_exptl_crystal_colour colourless
_exptl_crystal_density_diffrn 1.719
_exptl_crystal_density_method 'not measured'
_exptl_crystal_description prism
_exptl_crystal_F_000 680
_exptl_crystal_size_max 0.35
_exptl_crystal_size_mid 0.25
_exptl_crystal_size_min 0.20
_refine_diff_density_max 0.903
_refine_diff_density_min -0.674
_refine_ls_extinction_method none
_refine_ls_goodness_of_fit_ref 1.042
_refine_ls_hydrogen_treatment constr
_refine_ls_matrix_type full
_refine_ls_number_parameters 172
_refine_ls_number_reflns 2316
_refine_ls_number_restraints 0
_refine_ls_restrained_S_all 1.042
_refine_ls_R_factor_all 0.0468
_refine_ls_R_factor_gt 0.0427
_refine_ls_shift/su_max 0.000
_refine_ls_shift/su_mean 0.000
_refine_ls_structure_factor_coef Fsqd
_refine_ls_weighting_details 'calc w = 1/[\s^2^(Fo^2^)+(0.0587P)^2^+1.865P] where P=(Fo^2^+2Fc^2^)/3'
_refine_ls_weighting_scheme calc
_refine_ls_wR_factor_gt 0.1029
_refine_ls_wR_factor_ref 0.1058
_reflns_number_gt 2100
_reflns_number_total 2316
_reflns_threshold_expression I>2\s(I)
_cod_data_source_file sg2070.cif
_cod_data_source_block I
_cod_original_sg_symbol_H-M 'P 21/c'
_cod_database_code 2211192
_cod_database_fobs_code 2211192

loop_
_symmetry_equiv_pos_as_xyz
'x, y, z'
'-x, y+1/2, -z+1/2'
'-x, -y, -z'
'x, -y-1/2, z-1/2'

loop_
_atom_site_type_symbol
_atom_site_label
_atom_site_fract_x
_atom_site_fract_y
_atom_site_fract_z
_atom_site_U_iso_or_equiv
_atom_site_adp_type
_atom_site_calc_flag
_atom_site_refinement_flags
_atom_site_occupancy
Br Br1 0.124482(19) 0.37458(5) 0.03153(5) 0.03533(17) Uani d . 1
N N1 0.29147(14) 0.8093(3) 0.5937(3) 0.0163(5) Uani d . 1
Cl Cl1 0.36705(4) 0.29997(8) 0.36066(9) 0.0185(2) Uani d . 1
C C2 0.31436(17) 0.9452(4) 0.5629(4) 0.0169(6) Uani d . 1
H H2A 0.2869 1.0284 0.5955 0.020 Uiso calc R 1
N N3 0.37315(13) 0.9770(3) 0.4892(3) 0.0168(6) Uani d . 1
H H3A 0.3867 1.0711 0.4752 0.020 Uiso calc R 1
C C4 0.41108(17) 0.8590(3) 0.4369(4) 0.0152(6) Uani d . 1
C C5 0.38913(16) 0.7129(3) 0.4637(4) 0.0136(6) Uani d . 1
N N6 0.30568(14) 0.5500(3) 0.5842(3) 0.0167(5) Uani d . 1
H H6A 0.3329 0.4713 0.5689 0.020 Uiso calc R 1
C C6 0.32843(16) 0.6869(3) 0.5467(4) 0.0146(6) Uani d . 1
N N7 0.43783(14) 0.6233(3) 0.3938(3) 0.0151(6) Uani d . 1
H H7A 0.4386 0.5237 0.3908 0.018 Uiso calc R 1
C C8 0.48413(17) 0.7183(4) 0.3308(4) 0.0179(6) Uani d . 1
H H8A 0.5232 0.6846 0.2746 0.022 Uiso calc R 1
N N9 0.47003(15) 0.8637(3) 0.3547(3) 0.0171(6) Uani d . 1
C C9 0.23722(17) 0.5254(4) 0.6497(4) 0.0206(7) Uani d . 1
H H9A 0.2315 0.6007 0.7393 0.025 Uiso calc R 1
H H9B 0.2371 0.4234 0.7013 0.025 Uiso calc R 1
C C10 0.17512(17) 0.5381(3) 0.5154(4) 0.0176(6) Uani d . 1
C C11 0.17802(17) 0.4658(4) 0.3601(4) 0.0194(7) Uani d . 1
H H11A 0.2195 0.4118 0.3372 0.023 Uiso calc R 1
C C12 0.11931(19) 0.4747(4) 0.2411(4) 0.0237(7) Uani d . 1
C C13 0.05811(18) 0.5522(4) 0.2679(5) 0.0281(8) Uani d . 1
H H13A 0.0183 0.5559 0.1837 0.034 Uiso calc R 1
C C14 0.0564(2) 0.6243(4) 0.4209(5) 0.0336(9) Uani d . 1
H H14A 0.0149 0.6789 0.4428 0.040 Uiso calc R 1
C C15 0.11461(19) 0.6177(4) 0.5431(4) 0.0249(8) Uani d . 1
H H15A 0.1127 0.6688 0.6475 0.030 Uiso calc R 1

loop_
_atom_site_aniso_label
_atom_site_aniso_U_11
_atom_site_aniso_U_22
_atom_site_aniso_U_33
_atom_site_aniso_U_12
_atom_site_aniso_U_13
_atom_site_aniso_U_23
Br1 0.0239(2) 0.0528(3) 0.0279(2) -0.00378(16) -0.00354(16) -0.01291(16)
N1 0.0172(13) 0.0159(13) 0.0148(13) 0.0013(11) -0.0029(10) -0.0028(10)
Cl1 0.0249(4) 0.0110(3) 0.0199(4) 0.0019(3) 0.0031(3) 0.0019(3)
C2 0.0193(16) 0.0167(15) 0.0137(14) 0.0035(13) -0.0019(12) -0.0022(12)
N3 0.0226(14) 0.0102(12) 0.0165(13) -0.0001(10) -0.0026(11) -0.0013(10)
C4 0.0176(16) 0.0144(15) 0.0120(14) 0.0000(12) -0.0059(12) 0.0003(11)
C5 0.0146(15) 0.0123(14) 0.0126(15) 0.0004(12) -0.0044(11) -0.0006(11)
N6 0.0188(13) 0.0136(12) 0.0174(13) -0.0017(11) 0.0004(10) 0.0006(10)
C6 0.0187(16) 0.0150(14) 0.0090(14) -0.0004(13) -0.0042(11) -0.0011(11)
N7 0.0176(14) 0.0116(12) 0.0155(13) 0.0008(10) -0.0013(10) 0.0000(9)
C8 0.0155(15) 0.0196(15) 0.0178(15) -0.0009(13) -0.0022(12) -0.0011(12)
N9 0.0182(14) 0.0150(13) 0.0173(13) -0.0019(10) -0.0017(11) -0.0008(10)
C9 0.0244(17) 0.0196(16) 0.0181(16) -0.0047(14) 0.0037(13) 0.0002(13)
C10 0.0178(16) 0.0153(14) 0.0207(16) -0.0045(13) 0.0064(12) 0.0028(12)
C11 0.0153(16) 0.0182(15) 0.0252(17) -0.0007(13) 0.0046(13) 0.0011(13)
C12 0.0234(17) 0.0216(16) 0.0254(17) -0.0034(14) 0.0000(13) -0.0008(14)
C13 0.0173(17) 0.0321(19) 0.0340(19) 0.0006(15) -0.0011(14) 0.0055(16)
C14 0.023(2) 0.032(2) 0.047(2) 0.0087(15) 0.0086(17) 0.0001(17)
C15 0.0253(19) 0.0218(17) 0.0286(19) 0.0016(14) 0.0076(15) -0.0048(13)

loop_
_atom_type_symbol
_atom_type_description
_atom_type_scat_dispersion_real
_atom_type_scat_dispersion_imag
_atom_type_scat_source
C C 0.0033 0.0016 'International Tables Vol C Tables 4.2.6.8 and 6.1.1.4'
H H 0.0000 0.0000 'International Tables Vol C Tables 4.2.6.8 and 6.1.1.4'
N N 0.0061 0.0033 'International Tables Vol C Tables 4.2.6.8 and 6.1.1.4'
Cl Cl 0.1484 0.1585 'International Tables Vol C Tables 4.2.6.8 and 6.1.1.4'
Br Br -0.2901 2.4595 'International Tables Vol C Tables 4.2.6.8 and 6.1.1.4'

loop_
_geom_angle_atom_site_label_1
_geom_angle_atom_site_label_2
_geom_angle_atom_site_label_3
_geom_angle
_geom_angle_publ_flag
C2 N1 C6 119.3(3) y
N1 C2 N3 125.5(3) ?
N1 C2 H2A 117.3 ?
N3 C2 H2A 117.3 ?
C2 N3 C4 117.6(3) y
C2 N3 H3A 121.2 ?
C4 N3 H3A 121.2 ?
N3 C4 N9 127.9(3) ?
N3 C4 C5 119.7(3) ?
N9 C4 C5 112.4(3) ?
N7 C5 C4 104.6(3) ?
N7 C5 C6 135.4(3) ?
C4 C5 C6 120.0(3) ?
C6 N6 C9 122.4(3) y
C6 N6 H6A 118.8 ?
C9 N6 H6A 118.8 ?
N6 C6 N1 118.3(3) ?
N6 C6 C5 123.7(3) ?
N1 C6 C5 117.9(3) ?
C8 N7 C5 106.3(2) y
C8 N7 H7A 126.9 ?
C5 N7 H7A 126.9 ?
N9 C8 N7 113.7(3) ?
N9 C8 H8A 123.2 ?
N7 C8 H8A 123.2 ?
C8 N9 C4 103.1(3) y
N6 C9 C10 112.6(2) ?
N6 C9 H9A 109.1 ?
C10 C9 H9A 109.1 ?
N6 C9 H9B 109.1 ?
C10 C9 H9B 109.1 ?
H9A C9 H9B 107.8 ?
C15 C10 C11 119.2(3) ?
C15 C10 C9 121.2(3) ?
C11 C10 C9 119.6(3) ?
C12 C11 C10 118.5(3) ?
C12 C11 H11A 120.7 ?
C10 C11 H11A 120.7 ?
C11 C12 C13 122.9(3) ?
C11 C12 Br1 117.7(3) ?
C13 C12 Br1 119.4(3) ?
C14 C13 C12 117.9(3) ?
C14 C13 H13A 121.1 ?
C12 C13 H13A 121.1 ?
C13 C14 C15 120.6(3) ?
C13 C14 H14A 119.7 ?
C15 C14 H14A 119.7 ?
C10 C15 C14 120.9(3) ?
C10 C15 H15A 119.5 ?
C14 C15 H15A 119.5 ?

loop_
_geom_bond_atom_site_label_1
_geom_bond_atom_site_label_2
_geom_bond_distance
_geom_bond_publ_flag
Br1 C12 1.901(3) y
N1 C2 1.307(4) y
N1 C6 1.360(4) y
C2 N3 1.337(4) y
C2 H2A 0.9500 ?
N3 C4 1.354(4) y
N3 H3A 0.8800 ?
C4 N9 1.349(4) y
C4 C5 1.377(4) y
C5 N7 1.374(4) y
C5 C6 1.400(4) y
N6 C6 1.327(4) ?
N6 C9 1.458(4) ?
N6 H6A 0.8800 ?
N7 C8 1.345(4) y
N7 H7A 0.8800 ?
C8 N9 1.329(4) y
C8 H8A 0.9500 ?
C9 C10 1.501(4) ?
C9 H9A 0.9900 ?
C9 H9B 0.9900 ?
C10 C15 1.376(5) ?
C10 C11 1.398(5) ?
C11 C12 1.378(5) ?
C11 H11A 0.9500 ?
C12 C13 1.376(5) ?
C13 C14 1.378(6) ?
C13 H13A 0.9500 ?
C14 C15 1.386(5) ?
C14 H14A 0.9500 ?
C15 H15A 0.9500 ?

loop_
_geom_hbond_atom_site_label_D
_geom_hbond_atom_site_label_H
_geom_hbond_atom_site_label_A
_geom_hbond_site_symmetry_A
_geom_hbond_distance_DH
_geom_hbond_distance_HA
_geom_hbond_distance_DA
_geom_hbond_angle_DHA
N3 H3A Cl1 1_565 0.88 2.23 3.028(3) 150.4
N6 H6A Cl1 . 0.88 2.38 3.134(3) 143.4
N7 H7A Cl1 . 0.88 2.39 3.149(3) 145.0

loop_
_cod_related_entry_id
_cod_related_entry_database
_cod_related_entry_code
1 ChemSpider 21126094
